data_4503746
loop_
_publ_author_name
'Chen, Zhenxia'
'Zhou, Yaming'
'Weng, Linhong'
'Zhao, Dongyuan'

_publ_section_title
;
 Mixed-Solvothermal Syntheses and Structures of Six New Zinc
 Phosphonocarboxylates with Zeolite-type and Pillar-Layered Frameworks
;
_journal_issue 11
_journal_name_full 'Crystal Growth &amp; Design'
_journal_page_first 4045
_journal_paper_doi 10.1021/cg800374s
_journal_volume 8
_journal_year 2008
_chemical_formula_sum 'C7 H7 O6.33 P Zn'
_chemical_formula_weight 288.80
_chemical_name_systematic
; 
 ? 
;
_space_group_IT_number 148
_symmetry_cell_setting rhombohedral
_symmetry_space_group_name_Hall '-R 3'
_symmetry_space_group_name_H-M 'R -3 :H'
_atom_sites_solution_hydrogens geom
_atom_sites_solution_primary direct
_atom_sites_solution_secondary difmap
_audit_creation_method SHELXL-97
_cell_angle_alpha 90.00
_cell_angle_beta 90.00
_cell_angle_gamma 120.00
_cell_formula_units_Z 18
_cell_length_a 14.018(3)
_cell_length_b 14.018(3)
_cell_length_c 31.122(9)
_cell_measurement_reflns_used 691
_cell_measurement_temperature 293(2)
_cell_measurement_theta_max 16.783
_cell_measurement_theta_min 2.906
_cell_volume 5296(2)
_computing_cell_refinement 'Bruker SMART'
_computing_data_collection 'Bruker SMART'
_computing_data_reduction 'Bruker SHELXTL'
_computing_molecular_graphics 'Bruker SHELXTL'
_computing_publication_material 'Bruker SHELXTL'
_computing_structure_refinement 'SHELXL-97 (Sheldrick, 1997)'
_computing_structure_solution 'SHELXS-97 (Sheldrick, 1990)'
_diffrn_ambient_temperature 293(2)
_diffrn_measured_fraction_theta_full 0.997
_diffrn_measured_fraction_theta_max 0.997
_diffrn_measurement_device_type 'CCD area detector'
_diffrn_measurement_method 'phi and omega scans'
_diffrn_radiation_monochromator graphite
_diffrn_radiation_source 'fine-focus sealed tube'
_diffrn_radiation_type MoK\a
_diffrn_radiation_wavelength 0.71073
_diffrn_reflns_av_R_equivalents 0.0935
_diffrn_reflns_av_sigmaI/netI 0.1421
_diffrn_reflns_limit_h_max 16
_diffrn_reflns_limit_h_min -8
_diffrn_reflns_limit_k_max 16
_diffrn_reflns_limit_k_min -16
_diffrn_reflns_limit_l_max 33
_diffrn_reflns_limit_l_min -36
_diffrn_reflns_number 7357
_diffrn_reflns_theta_full 24.99
_diffrn_reflns_theta_max 24.99
_diffrn_reflns_theta_min 1.96
_exptl_absorpt_coefficient_mu 2.230
_exptl_absorpt_correction_T_max 0.8967
_exptl_absorpt_correction_T_min 0.7757
_exptl_absorpt_correction_type multi-scan
_exptl_absorpt_process_details sadabs
_exptl_crystal_colour colorless
_exptl_crystal_density_diffrn 1.630
_exptl_crystal_density_method 'not measured'
_exptl_crystal_description plate
_exptl_crystal_F_000 2604
_exptl_crystal_size_max 0.12
_exptl_crystal_size_mid 0.10
_exptl_crystal_size_min 0.05
_refine_diff_density_max 0.934
_refine_diff_density_min -0.478
_refine_diff_density_rms 0.154
_refine_ls_extinction_method none
_refine_ls_goodness_of_fit_ref 1.041
_refine_ls_hydrogen_treatment constr
_refine_ls_matrix_type full
_refine_ls_number_parameters 138
_refine_ls_number_reflns 2084
_refine_ls_number_restraints 0
_refine_ls_restrained_S_all 1.041
_refine_ls_R_factor_all 0.1324
_refine_ls_R_factor_gt 0.0729
_refine_ls_shift/su_max 0.001
_refine_ls_shift/su_mean 0.000
_refine_ls_structure_factor_coef Fsqd
_refine_ls_weighting_details 'calc w=1/[\s^2^(Fo^2^)+(0.0668P)^2^+61.7928P] where P=(Fo^2^+2Fc^2^)/3'
_refine_ls_weighting_scheme calc
_refine_ls_wR_factor_gt 0.1865
_refine_ls_wR_factor_ref 0.2302
_reflns_number_gt 1201
_reflns_number_total 2084
_reflns_threshold_expression >2sigma(I)
_cod_data_source_file cg800374s_si_003.cif
_cod_data_source_block f70409a
_cod_depositor_comments
;
The following automatic conversions were performed:

'_symmetry_cell_setting' value 'Rhombohedral' changed to
'rhombohedral' according to
/home/saulius/struct/CIF-dictionaries/cif_core.dic dictionary named
'cif_core.dic' version 2.4.1 from 2010-06-29.

Automatic conversion script
Id: cif_fix_values 1715 2011-07-08 13:25:40Z adriana 
;
_cod_original_sg_symbol_H-M R-3
_cod_database_code 4503746

loop_
_symmetry_equiv_pos_as_xyz
'x, y, z'
'-y, x-y, z'
'-x+y, -x, z'
'x+2/3, y+1/3, z+1/3'
'-y+2/3, x-y+1/3, z+1/3'
'-x+y+2/3, -x+1/3, z+1/3'
'x+1/3, y+2/3, z+2/3'
'-y+1/3, x-y+2/3, z+2/3'
'-x+y+1/3, -x+2/3, z+2/3'
'-x, -y, -z'
'y, -x+y, -z'
'x-y, x, -z'
'-x+2/3, -y+1/3, -z+1/3'
'y+2/3, -x+y+1/3, -z+1/3'
'x-y+2/3, x+1/3, -z+1/3'
'-x+1/3, -y+2/3, -z+2/3'
'y+1/3, -x+y+2/3, -z+2/3'
'x-y+1/3, x+2/3, -z+2/3'

loop_
_atom_site_label
_atom_site_type_symbol
_atom_site_fract_x
_atom_site_fract_y
_atom_site_fract_z
_atom_site_U_iso_or_equiv
_atom_site_adp_type
_atom_site_occupancy
_atom_site_symmetry_multiplicity
_atom_site_calc_flag
_atom_site_refinement_flags
Zn1 Zn 0.32692(10) 0.90177(10) 0.86494(3) 0.0436(5) Uani 1 1 d .
P3 P 0.5562(2) 0.8930(2) 0.86972(8) 0.0453(7) Uani 1 1 d .
O1 O 0.5182(6) 0.7730(6) 0.8600(2) 0.0579(19) Uani 1 1 d .
O2 O 0.4739(6) 0.9230(6) 0.8533(2) 0.0548(18) Uani 1 1 d .
O3 O 0.6686(6) 0.9714(7) 0.8516(2) 0.063(2) Uani 1 1 d .
O4 O 0.6800(7) 1.0498(8) 1.0773(2) 0.068(2) Uani 1 1 d .
O5 O 0.5415(9) 0.8825(8) 1.0876(3) 0.110(4) Uani 1 1 d .
C1 C 0.5686(8) 0.9119(8) 0.9274(3) 0.046(2) Uani 1 1 d .
C2 C 0.6433(10) 1.0126(9) 0.9446(3) 0.069(3) Uani 1 1 d .
H2A H 0.6864 1.0715 0.9265 0.082 Uiso 1 1 calc R
C3 C 0.6544(10) 1.0264(9) 0.9892(3) 0.070(4) Uani 1 1 d .
H3A H 0.7048 1.0944 1.0007 0.084 Uiso 1 1 calc R
C4 C 0.5911(10) 0.9397(9) 1.0158(3) 0.053(3) Uani 1 1 d .
C5 C 0.5156(10) 0.8425(9) 0.9990(3) 0.059(3) Uani 1 1 d .
H5A H 0.4703 0.7849 1.0173 0.071 Uiso 1 1 calc R
C6 C 0.5042(9) 0.8271(9) 0.9547(3) 0.059(3) Uani 1 1 d .
H6A H 0.4527 0.7590 0.9435 0.071 Uiso 1 1 calc R
C7 C 0.6053(12) 0.9574(11) 1.0644(3) 0.063(3) Uani 1 1 d .
O6 O 0.3333 0.6667 0.8020(6) 0.122(7) Uani 1 3 d S
O7 O 0.5245(19) 0.762(2) 0.1549(8) 0.112(7) Uiso 0.50 1 d P
O8 O 0.464(3) 0.664(4) 0.1486(12) 0.207(14) Uiso 0.50 1 d P

loop_
_atom_site_aniso_label
_atom_site_aniso_U_11
_atom_site_aniso_U_22
_atom_site_aniso_U_33
_atom_site_aniso_U_23
_atom_site_aniso_U_13
_atom_site_aniso_U_12
Zn1 0.0570(8) 0.0536(8) 0.0278(6) 0.0009(5) 0.0021(5) 0.0333(7)
P3 0.0455(15) 0.0572(18) 0.0325(13) -0.0073(11) 0.0014(11) 0.0251(13)
O1 0.062(5) 0.062(5) 0.056(5) -0.022(4) -0.012(4) 0.035(4)
O2 0.055(4) 0.071(5) 0.049(4) -0.001(4) -0.001(3) 0.040(4)
O3 0.050(4) 0.092(6) 0.034(4) -0.010(4) 0.012(3) 0.025(4)
O4 0.090(6) 0.090(6) 0.031(4) -0.013(4) 0.005(4) 0.050(5)
O5 0.162(10) 0.096(7) 0.039(5) 0.003(5) 0.022(6) 0.038(7)
C1 0.052(6) 0.051(6) 0.039(5) -0.009(5) 0.004(5) 0.027(5)
C2 0.090(9) 0.054(7) 0.037(6) 0.000(5) 0.003(6) 0.018(7)
C3 0.090(9) 0.054(7) 0.035(6) -0.008(5) 0.009(6) 0.014(6)
C4 0.082(8) 0.059(7) 0.033(5) -0.003(5) 0.011(5) 0.047(7)
C5 0.077(8) 0.051(7) 0.042(6) 0.001(5) 0.021(6) 0.026(6)
C6 0.056(7) 0.051(7) 0.053(7) -0.008(5) 0.012(5) 0.014(6)
C7 0.089(9) 0.076(9) 0.038(6) -0.004(6) 0.012(6) 0.051(8)
O6 0.144(11) 0.144(11) 0.076(12) 0.000 0.000 0.072(5)

loop_
_atom_type_symbol
_atom_type_description
_atom_type_scat_dispersion_real
_atom_type_scat_dispersion_imag
_atom_type_scat_source
C C 0.0033 0.0016 'International Tables Vol C Tables 4.2.6.8 and 6.1.1.4'
H H 0.0000 0.0000 'International Tables Vol C Tables 4.2.6.8 and 6.1.1.4'
O O 0.0106 0.0060 'International Tables Vol C Tables 4.2.6.8 and 6.1.1.4'
P P 0.1023 0.0942 'International Tables Vol C Tables 4.2.6.8 and 6.1.1.4'
Zn Zn 0.2839 1.4301 'International Tables Vol C Tables 4.2.6.8 and 6.1.1.4'

loop_
_geom_angle_atom_site_label_1
_geom_angle_atom_site_label_2
_geom_angle_atom_site_label_3
_geom_angle
_geom_angle_site_symmetry_1
_geom_angle_site_symmetry_3
O3 Zn1 O1 107.0(3) 17_456 2_665
O3 Zn1 O4 121.7(3) 17_456 10_677
O1 Zn1 O4 109.7(3) 2_665 10_677
O3 Zn1 O2 101.1(3) 17_456 .
O1 Zn1 O2 105.5(3) 2_665 .
O4 Zn1 O2 110.5(3) 10_677 .
O2 P3 O3 109.8(4) . .
O2 P3 O1 110.4(4) . .
O3 P3 O1 113.1(4) . .
O2 P3 C1 109.2(4) . .
O3 P3 C1 106.0(4) . .
O1 P3 C1 108.3(4) . .
P3 O1 Zn1 138.0(5) . 3_565
P3 O2 Zn1 142.2(4) . .
P3 O3 Zn1 141.3(5) . 18_656
C7 O4 Zn1 119.7(7) . 10_677
C6 C1 C2 119.0(10) . .
C6 C1 P3 120.9(8) . .
C2 C1 P3 120.1(8) . .
C1 C2 C3 120.0(10) . .
C1 C2 H2A 120.0 . .
C3 C2 H2A 120.0 . .
C4 C3 C2 120.0(11) . .
C4 C3 H3A 120.0 . .
C2 C3 H3A 120.0 . .
C5 C4 C3 119.9(10) . .
C5 C4 C7 121.4(10) . .
C3 C4 C7 118.7(11) . .
C4 C5 C6 120.8(10) . .
C4 C5 H5A 119.6 . .
C6 C5 H5A 119.6 . .
C1 C6 C5 120.3(10) . .
C1 C6 H6A 119.9 . .
C5 C6 H6A 119.9 . .
O5 C7 O4 124.8(11) . .
O5 C7 C4 117.9(12) . .
O4 C7 C4 117.3(11) . .
O8 O7 O8 107(4) . 15
O7 O8 O7 129(3) . 14_455

loop_
_geom_bond_atom_site_label_1
_geom_bond_atom_site_label_2
_geom_bond_distance
_geom_bond_site_symmetry_2
Zn1 O3 1.925(6) 17_456
Zn1 O1 1.931(7) 2_665
Zn1 O4 1.940(7) 10_677
Zn1 O2 1.963(7) .
P3 O2 1.501(7) .
P3 O3 1.508(7) .
P3 O1 1.520(7) .
P3 C1 1.811(10) .
O1 Zn1 1.931(7) 3_565
O3 Zn1 1.925(6) 18_656
O4 C7 1.258(14) .
O4 Zn1 1.940(7) 10_677
O5 C7 1.220(14) .
C1 C6 1.368(14) .
C1 C2 1.377(14) .
C2 C3 1.400(14) .
C2 H2A 0.9300 .
C3 C4 1.368(15) .
C3 H3A 0.9300 .
C4 C5 1.343(15) .
C4 C7 1.529(14) .
C5 C6 1.395(14) .
C5 H5A 0.9300 .
C6 H6A 0.9300 .
O7 O8 1.22(4) .
O7 O8 1.47(4) 15
O8 O7 1.47(4) 14_455
